data_7014579
loop_
_publ_author_name
'Lin, Chen-Huey'
'Chi, Yun'
'Chung, Min-Wen'
'Chen, Yi-Ju'
'Wang, Kang-Wei'
'Lee, Gene-Hsiang'
'Chou, Pi-Tai'
'Hung, Wen-Yi'
'Chiu, Hao-Chih'

_publ_section_title
;
 Heteroleptic Ir(III) complexes containing both azolate chromophoric
 chelate and diphenylphosphinoaryl cyclometalates; reactivities,
 electronic properties and applications.
;
_journal_issue 5
_journal_name_full 'Dalton transactions (Cambridge, England : 2003)'
_journal_page_first 1132
_journal_page_last 1143
_journal_paper_doi 10.1039/c0dt00966k
_journal_volume 40
_journal_year 2011
_chemical_formula_sum 'C60 H49 Cl2 Ir N4 P2'
_chemical_formula_weight 1151.07
_chemical_name_systematic
;
?
;
_space_group_IT_number 2
_symmetry_cell_setting triclinic
_symmetry_space_group_name_Hall '-P 1'
_symmetry_space_group_name_H-M 'P -1'
_atom_sites_solution_hydrogens geom
_atom_sites_solution_primary direct
_atom_sites_solution_secondary difmap
_audit_creation_method SHELXL-97
_cell_angle_alpha 83.412(1)
_cell_angle_beta 74.040(1)
_cell_angle_gamma 82.624(1)
_cell_formula_units_Z 2
_cell_length_a 10.6136(5)
_cell_length_b 13.8180(6)
_cell_length_c 17.5871(8)
_cell_measurement_reflns_used 5187
_cell_measurement_temperature 150(2)
_cell_measurement_theta_max 22.73
_cell_measurement_theta_min 2.35
_cell_volume 2450.81(19)
_computing_cell_refinement 'Bruker SAINT'
_computing_data_collection 'Bruker SMART'
_computing_data_reduction 'Bruker SAINT'
_computing_molecular_graphics 'Bruker SHELXTL'
_computing_publication_material 'Bruker SHELXTL'
_computing_structure_refinement 'SHELXL-97 (Sheldrick, 1997)'
_computing_structure_solution 'SHELXS-97 (Sheldrick, 1990)'
_diffrn_ambient_temperature 150(2)
_diffrn_measured_fraction_theta_full 0.998
_diffrn_measured_fraction_theta_max 0.998
_diffrn_measurement_device_type 'BRUKER SMART APEXCCD area detector'
_diffrn_measurement_method 'omega scans'
_diffrn_radiation_monochromator graphite
_diffrn_radiation_source 'fine-focus sealed tube'
_diffrn_radiation_type MoK\a
_diffrn_radiation_wavelength 0.71073
_diffrn_reflns_av_R_equivalents 0.0564
_diffrn_reflns_av_sigmaI/netI 0.0679
_diffrn_reflns_limit_h_max 13
_diffrn_reflns_limit_h_min -13
_diffrn_reflns_limit_k_max 17
_diffrn_reflns_limit_k_min -17
_diffrn_reflns_limit_l_max 22
_diffrn_reflns_limit_l_min -22
_diffrn_reflns_number 31716
_diffrn_reflns_theta_full 27.50
_diffrn_reflns_theta_max 27.50
_diffrn_reflns_theta_min 1.21
_exptl_absorpt_coefficient_mu 2.944
_exptl_absorpt_correction_T_max 0.9169
_exptl_absorpt_correction_T_min 0.3207
_exptl_absorpt_correction_type multi-scan
_exptl_crystal_colour orange-yellow
_exptl_crystal_density_diffrn 1.560
_exptl_crystal_density_meas ?
_exptl_crystal_density_method 'not measured'
_exptl_crystal_description needle
_exptl_crystal_F_000 1156
_exptl_crystal_size_max 0.50
_exptl_crystal_size_mid 0.08
_exptl_crystal_size_min 0.03
_refine_diff_density_max 1.593
_refine_diff_density_min -1.345
_refine_diff_density_rms 0.141
_refine_ls_extinction_method none
_refine_ls_goodness_of_fit_ref 1.068
_refine_ls_hydrogen_treatment constr
_refine_ls_matrix_type full
_refine_ls_number_parameters 621
_refine_ls_number_reflns 11214
_refine_ls_number_restraints 90
_refine_ls_restrained_S_all 1.066
_refine_ls_R_factor_all 0.0502
_refine_ls_R_factor_gt 0.0414
_refine_ls_shift/su_max 0.002
_refine_ls_shift/su_mean 0.000
_refine_ls_structure_factor_coef Fsqd
_refine_ls_weighting_details 'calc w=1/[\s^2^(Fo^2^)+(0.0344P)^2^+2.1715P] where P=(Fo^2^+2Fc^2^)/3'
_refine_ls_weighting_scheme calc
_refine_ls_wR_factor_gt 0.0840
_refine_ls_wR_factor_ref 0.0923
_reflns_number_gt 9908
_reflns_number_total 11214
_reflns_threshold_expression >2sigma(I)
_cod_data_source_file C0DT00966K.TXT
_cod_data_source_block complex_6b
_cod_depositor_comments
;
The following automatic conversions were performed:
'_symmetry_cell_setting' value 'Triclinic' changed to 'triclinic'
according to '/home/saulius/struct/CIF-dictionaries/cif_core.dic'
dictionary named 'cif_core.dic' version 2.4.1 from 2010-06-29.

Automatic conversion script
Id: cif_fix_enum 1555 2011-01-17 13:19:09Z saulius 

The following automatic conversions were performed:

'_exptl_crystal_density_meas' value 'not_measured' was changed to '?'
- the value is perceived as not measured.

Automatic conversion script
Id: cif_fix_values 3008 2015-01-20 13:52:24Z robertas 
;
_cod_original_sg_symbol_H-M P-1
_cod_database_code 7014579

loop_
_symmetry_equiv_pos_as_xyz
'x, y, z'
'-x, -y, -z'

loop_
_atom_site_label
_atom_site_type_symbol
_atom_site_fract_x
_atom_site_fract_y
_atom_site_fract_z
_atom_site_U_iso_or_equiv
_atom_site_adp_type
_atom_site_occupancy
_atom_site_symmetry_multiplicity
_atom_site_calc_flag
_atom_site_refinement_flags
_atom_site_disorder_assembly
_atom_site_disorder_group
Ir Ir 0.480021(16) 0.234888(12) 0.206995(10) 0.01337(6) Uani 1 1 d . . .
P1 P 0.49875(12) 0.14192(8) 0.32304(7) 0.0172(2) Uani 1 1 d . . .
P2 P 0.65830(11) 0.17069(8) 0.11471(7) 0.0166(2) Uani 1 1 d . . .
N1 N 0.5394(3) 0.3705(3) 0.2352(2) 0.0154(8) Uani 1 1 d . . .
N2 N 0.3118(4) 0.3022(3) 0.2780(2) 0.0187(8) Uani 1 1 d . . .
N3 N 0.1887(4) 0.2744(3) 0.3098(2) 0.0188(8) Uani 1 1 d . . .
N4 N 0.1990(4) 0.4220(3) 0.3516(2) 0.0195(8) Uani 1 1 d . . .
C1 C 0.3678(4) 0.1277(3) 0.1993(3) 0.0176(9) Uani 1 1 d . . .
C2 C 0.3150(4) 0.1224(3) 0.1360(3) 0.0202(10) Uani 1 1 d . . .
H2 H 0.3394 0.1661 0.0898 0.024 Uiso 1 1 calc R . .
C3 C 0.2256(5) 0.0532(3) 0.1385(3) 0.0250(11) Uani 1 1 d . . .
H3 H 0.1932 0.0510 0.0935 0.030 Uiso 1 1 calc R . .
C4 C 0.1851(5) -0.0099(3) 0.2032(3) 0.0229(10) Uani 1 1 d . . .
H4 H 0.1242 -0.0548 0.2037 0.028 Uiso 1 1 calc R . .
C5 C 0.2344(4) -0.0080(3) 0.2701(3) 0.0228(10) Uani 1 1 d . . .
C6 C 0.1973(5) -0.0721(3) 0.3392(3) 0.0262(11) Uani 1 1 d . . .
H6 H 0.1373 -0.1182 0.3407 0.031 Uiso 1 1 calc R . .
C7 C 0.2443(5) -0.0705(3) 0.4042(3) 0.0282(11) Uani 1 1 d . . .
H7 H 0.2159 -0.1138 0.4501 0.034 Uiso 1 1 calc R . .
C8 C 0.3358(5) -0.0036(3) 0.4021(3) 0.0244(10) Uani 1 1 d . . .
H8 H 0.3702 -0.0026 0.4464 0.029 Uiso 1 1 calc R . .
C9 C 0.3750(4) 0.0600(3) 0.3359(3) 0.0183(9) Uani 1 1 d . . .
C10 C 0.3256(4) 0.0606(3) 0.2682(3) 0.0171(9) Uani 1 1 d . . .
C11 C 0.6400(4) 0.0555(3) 0.3352(3) 0.0202(10) Uani 1 1 d . . .
C12 C 0.7234(5) 0.0697(4) 0.3804(3) 0.0250(11) Uani 1 1 d . . .
H12 H 0.7081 0.1272 0.4079 0.030 Uiso 1 1 calc R . .
C13 C 0.8282(5) 0.0016(4) 0.3861(3) 0.0305(12) Uani 1 1 d . . .
H13 H 0.8851 0.0125 0.4168 0.037 Uiso 1 1 calc R . .
C14 C 0.8502(5) -0.0826(4) 0.3468(3) 0.0332(13) Uani 1 1 d . . .
H14 H 0.9217 -0.1299 0.3511 0.040 Uiso 1 1 calc R . .
C15 C 0.7684(5) -0.0980(4) 0.3014(3) 0.0309(12) Uani 1 1 d . . .
H15 H 0.7844 -0.1556 0.2741 0.037 Uiso 1 1 calc R . .
C16 C 0.6633(5) -0.0299(3) 0.2954(3) 0.0246(11) Uani 1 1 d . . .
H16 H 0.6070 -0.0411 0.2644 0.029 Uiso 1 1 calc R . .
C17 C 0.4601(5) 0.2167(3) 0.4068(3) 0.0215(9) Uani 1 1 d U . .
C18 C 0.3416(5) 0.2182(4) 0.4653(3) 0.0269(10) Uani 1 1 d U . .
H18 H 0.2809 0.1726 0.4671 0.032 Uiso 1 1 calc R . .
C19 C 0.3121(5) 0.2873(4) 0.5215(3) 0.0322(11) Uani 1 1 d U . .
H19 H 0.2310 0.2879 0.5615 0.039 Uiso 1 1 calc R . .
C20 C 0.3985(6) 0.3545(4) 0.5199(3) 0.0325(11) Uani 1 1 d U . .
H20 H 0.3766 0.4016 0.5579 0.039 Uiso 1 1 calc R . .
C21 C 0.5172(5) 0.3523(4) 0.4623(3) 0.0294(11) Uani 1 1 d U . .
H21 H 0.5778 0.3980 0.4605 0.035 Uiso 1 1 calc R . .
C22 C 0.5466(5) 0.2843(4) 0.4083(3) 0.0277(10) Uani 1 1 d U . .
H22 H 0.6294 0.2828 0.3698 0.033 Uiso 1 1 calc R . .
C23 C 0.4411(4) 0.3180(3) 0.1075(3) 0.0179(9) Uani 1 1 d . . .
C24 C 0.3464(4) 0.3959(3) 0.1086(3) 0.0202(10) Uani 1 1 d . . .
H24 H 0.2929 0.4148 0.1586 0.024 Uiso 1 1 calc R . .
C25 C 0.3247(5) 0.4496(4) 0.0389(3) 0.0265(11) Uani 1 1 d . . .
H25 H 0.2594 0.5041 0.0434 0.032 Uiso 1 1 calc R . .
C26 C 0.3957(5) 0.4245(3) -0.0345(3) 0.0262(11) Uani 1 1 d . . .
H26 H 0.3777 0.4596 -0.0807 0.031 Uiso 1 1 calc R . .
C27 C 0.4969(5) 0.3452(3) -0.0415(3) 0.0200(10) Uani 1 1 d . . .
C28 C 0.5718(5) 0.3141(4) -0.1156(3) 0.0249(11) Uani 1 1 d . . .
H28 H 0.5558 0.3478 -0.1628 0.030 Uiso 1 1 calc R . .
C29 C 0.6677(5) 0.2360(4) -0.1211(3) 0.0277(11) Uani 1 1 d . . .
H29 H 0.7153 0.2151 -0.1716 0.033 Uiso 1 1 calc R . .
C30 C 0.6948(5) 0.1875(4) -0.0520(3) 0.0237(10) Uani 1 1 d . . .
H30 H 0.7615 0.1341 -0.0555 0.028 Uiso 1 1 calc R . .
C31 C 0.6238(4) 0.2177(3) 0.0213(3) 0.0195(10) Uani 1 1 d . . .
C32 C 0.5205(4) 0.2947(3) 0.0294(3) 0.0178(9) Uani 1 1 d . . .
C33 C 0.7072(4) 0.0399(3) 0.1023(3) 0.0196(10) Uani 1 1 d . . .
C34 C 0.8376(5) -0.0011(4) 0.0909(3) 0.0279(11) Uani 1 1 d . . .
H34 H 0.9039 0.0386 0.0917 0.033 Uiso 1 1 calc R . .
C35 C 0.8707(6) -0.0994(4) 0.0785(3) 0.0372(13) Uani 1 1 d . . .
H35 H 0.9597 -0.1265 0.0713 0.045 Uiso 1 1 calc R . .
C36 C 0.7778(6) -0.1582(4) 0.0766(3) 0.0367(13) Uani 1 1 d . . .
H36 H 0.8016 -0.2255 0.0682 0.044 Uiso 1 1 calc R . .
C37 C 0.6486(6) -0.1183(4) 0.0870(4) 0.0383(14) Uani 1 1 d . . .
H37 H 0.5831 -0.1586 0.0858 0.046 Uiso 1 1 calc R . .
C38 C 0.6138(5) -0.0203(4) 0.0991(3) 0.0294(12) Uani 1 1 d . . .
H38 H 0.5248 0.0063 0.1053 0.035 Uiso 1 1 calc R . .
C39 C 0.8144(4) 0.2164(3) 0.1108(3) 0.0193(9) Uani 1 1 d . . .
C40 C 0.8730(5) 0.1887(4) 0.1723(3) 0.0234(10) Uani 1 1 d . . .
H40 H 0.8364 0.1409 0.2128 0.028 Uiso 1 1 calc R . .
C41 C 0.9834(5) 0.2290(4) 0.1760(3) 0.0309(12) Uani 1 1 d . . .
H41 H 1.0228 0.2087 0.2184 0.037 Uiso 1 1 calc R . .
C42 C 1.0362(5) 0.2995(4) 0.1171(4) 0.0365(14) Uani 1 1 d . . .
H42 H 1.1122 0.3276 0.1192 0.044 Uiso 1 1 calc R . .
C43 C 0.9790(5) 0.3290(4) 0.0554(3) 0.0352(13) Uani 1 1 d . . .
H43 H 1.0147 0.3781 0.0158 0.042 Uiso 1 1 calc R . .
C44 C 0.8688(5) 0.2869(4) 0.0514(3) 0.0259(11) Uani 1 1 d . . .
H44 H 0.8307 0.3061 0.0084 0.031 Uiso 1 1 calc R . .
C45 C 0.6631(4) 0.4018(3) 0.2116(3) 0.0222(10) Uani 1 1 d . . .
H45 H 0.7340 0.3587 0.1844 0.027 Uiso 1 1 calc R . .
C46 C 0.6897(5) 0.4908(3) 0.2252(3) 0.0225(10) Uani 1 1 d . . .
H46 H 0.7772 0.5088 0.2071 0.027 Uiso 1 1 calc R . .
C47 C 0.5878(5) 0.5564(3) 0.2659(3) 0.0203(10) Uani 1 1 d . . .
C48 C 0.6079(5) 0.6534(4) 0.2765(3) 0.0268(11) Uani 1 1 d . . .
H48 H 0.6932 0.6751 0.2573 0.032 Uiso 1 1 calc R . .
C49 C 0.5056(5) 0.7145(4) 0.3140(3) 0.0302(12) Uani 1 1 d . . .
H49 H 0.5188 0.7800 0.3190 0.036 Uiso 1 1 calc R . .
C50 C 0.3795(5) 0.6824(3) 0.3458(3) 0.0276(11) Uani 1 1 d . . .
H50 H 0.3093 0.7255 0.3736 0.033 Uiso 1 1 calc R . .
C51 C 0.3575(5) 0.5902(3) 0.3369(3) 0.0228(10) Uani 1 1 d . . .
H51 H 0.2723 0.5691 0.3592 0.027 Uiso 1 1 calc R . .
C52 C 0.4609(4) 0.5251(3) 0.2948(3) 0.0181(9) Uani 1 1 d . . .
C53 C 0.4414(4) 0.4302(3) 0.2784(3) 0.0162(9) Uani 1 1 d . . .
C54 C 0.3150(4) 0.3889(3) 0.3045(3) 0.0156(9) Uani 1 1 d . . .
C55 C 0.1249(4) 0.3480(3) 0.3534(3) 0.0197(10) Uani 1 1 d . A .
C56 C -0.0160(5) 0.3475(4) 0.4034(3) 0.0264(11) Uani 1 1 d . . .
C57 C -0.0952(9) 0.4422(7) 0.3918(6) 0.037(3) Uiso 0.615(13) 1 d P A 1
H57A H -0.0971 0.4841 0.4335 0.055 Uiso 0.615(13) 1 calc PR A 1
H57B H -0.1853 0.4301 0.3943 0.055 Uiso 0.615(13) 1 calc PR A 1
H57C H -0.0554 0.4750 0.3398 0.055 Uiso 0.615(13) 1 calc PR A 1
C58 C -0.0111(10) 0.3351(8) 0.4933(6) 0.037(3) Uiso 0.615(13) 1 d P A 1
H58A H 0.0594 0.2843 0.4999 0.056 Uiso 0.615(13) 1 calc PR A 1
H58B H -0.0957 0.3161 0.5272 0.056 Uiso 0.615(13) 1 calc PR A 1
H58C H 0.0059 0.3973 0.5085 0.056 Uiso 0.615(13) 1 calc PR A 1
C59 C -0.0804(9) 0.2631(7) 0.3894(6) 0.032(2) Uiso 0.615(13) 1 d P A 1
H59A H -0.0245 0.2020 0.3953 0.048 Uiso 0.615(13) 1 calc PR A 1
H59B H -0.0925 0.2722 0.3357 0.048 Uiso 0.615(13) 1 calc PR A 1
H59C H -0.1664 0.2600 0.4282 0.048 Uiso 0.615(13) 1 calc PR A 1
C57' C -0.1051(15) 0.4135(11) 0.3485(10) 0.039(4) Uiso 0.385(13) 1 d P A 2
H57D H -0.0726 0.3959 0.2935 0.059 Uiso 0.385(13) 1 calc PR A 2
H57E H -0.0980 0.4832 0.3501 0.059 Uiso 0.385(13) 1 calc PR A 2
H57F H -0.1975 0.4005 0.3693 0.059 Uiso 0.385(13) 1 calc PR A 2
C58' C -0.0405(18) 0.3951(14) 0.4757(10) 0.052(5) Uiso 0.385(13) 1 d P A 2
H58D H 0.0096 0.3575 0.5104 0.077 Uiso 0.385(13) 1 calc PR A 2
H58E H -0.1347 0.3987 0.5028 0.077 Uiso 0.385(13) 1 calc PR A 2
H58F H -0.0130 0.4614 0.4630 0.077 Uiso 0.385(13) 1 calc PR A 2
C59' C -0.0589(15) 0.2444(11) 0.4161(10) 0.029(4) Uiso 0.385(13) 1 d P A 2
H59D H -0.0080 0.2024 0.4483 0.044 Uiso 0.385(13) 1 calc PR A 2
H59E H -0.0435 0.2179 0.3647 0.044 Uiso 0.385(13) 1 calc PR A 2
H59F H -0.1529 0.2467 0.4437 0.044 Uiso 0.385(13) 1 calc PR A 2
C60 C 0.1030(5) 0.6006(4) 0.2251(3) 0.0360(13) Uani 1 1 d . . .
H60A H 0.1038 0.5352 0.2548 0.043 Uiso 1 1 calc R . .
H60B H 0.1953 0.6127 0.1984 0.043 Uiso 1 1 calc R . .
Cl1 Cl 0.01574(18) 0.6019(2) 0.15401(11) 0.0795(7) Uani 1 1 d . . .
Cl2 Cl 0.0322(2) 0.68966(15) 0.29145(13) 0.0719(6) Uani 1 1 d . . .

loop_
_atom_site_aniso_label
_atom_site_aniso_U_11
_atom_site_aniso_U_22
_atom_site_aniso_U_33
_atom_site_aniso_U_23
_atom_site_aniso_U_13
_atom_site_aniso_U_12
Ir 0.01227(9) 0.01274(9) 0.01493(9) -0.00230(6) -0.00268(6) -0.00165(6)
P1 0.0185(6) 0.0161(6) 0.0172(6) -0.0015(5) -0.0042(5) -0.0034(5)
P2 0.0153(6) 0.0157(6) 0.0177(6) -0.0024(4) -0.0025(5) -0.0007(4)
N1 0.0123(18) 0.0183(19) 0.0151(18) -0.0047(15) -0.0020(15) -0.0010(14)
N2 0.020(2) 0.021(2) 0.0147(19) -0.0034(15) -0.0032(16) -0.0019(16)
N3 0.0150(19) 0.021(2) 0.020(2) -0.0044(16) -0.0012(16) -0.0031(15)
N4 0.0167(19) 0.0187(19) 0.022(2) -0.0046(16) -0.0016(16) -0.0016(15)
C1 0.013(2) 0.015(2) 0.021(2) -0.0077(18) 0.0024(18) -0.0001(17)
C2 0.018(2) 0.021(2) 0.024(2) -0.0032(19) -0.0094(19) -0.0006(18)
C3 0.018(2) 0.025(3) 0.035(3) -0.014(2) -0.008(2) 0.001(2)
C4 0.019(2) 0.020(2) 0.032(3) -0.010(2) -0.005(2) -0.0060(19)
C5 0.017(2) 0.016(2) 0.035(3) -0.010(2) -0.003(2) -0.0012(18)
C6 0.024(3) 0.021(2) 0.034(3) -0.004(2) -0.004(2) -0.007(2)
C7 0.029(3) 0.017(2) 0.033(3) 0.003(2) 0.001(2) -0.006(2)
C8 0.028(3) 0.023(2) 0.021(2) -0.001(2) -0.004(2) -0.005(2)
C9 0.017(2) 0.013(2) 0.021(2) -0.0004(18) -0.0004(19) -0.0014(17)
C10 0.012(2) 0.016(2) 0.022(2) -0.0085(18) -0.0002(18) -0.0019(17)
C11 0.018(2) 0.017(2) 0.022(2) 0.0034(18) -0.0025(19) -0.0022(18)
C12 0.024(3) 0.024(3) 0.029(3) -0.005(2) -0.009(2) 0.000(2)
C13 0.023(3) 0.033(3) 0.040(3) -0.004(2) -0.017(2) -0.001(2)
C14 0.021(3) 0.025(3) 0.051(4) -0.001(2) -0.008(2) 0.003(2)
C15 0.028(3) 0.022(3) 0.039(3) -0.005(2) -0.003(2) -0.002(2)
C16 0.025(3) 0.024(3) 0.028(3) -0.004(2) -0.010(2) -0.002(2)
C17 0.026(2) 0.020(2) 0.019(2) -0.0004(17) -0.0069(18) -0.0006(18)
C18 0.033(2) 0.026(2) 0.020(2) -0.0020(19) -0.0038(19) -0.005(2)
C19 0.036(3) 0.033(2) 0.023(2) -0.005(2) -0.001(2) 0.003(2)
C20 0.047(3) 0.029(2) 0.021(2) -0.010(2) -0.009(2) 0.004(2)
C21 0.037(3) 0.026(2) 0.028(2) -0.0040(19) -0.013(2) -0.003(2)
C22 0.042(3) 0.031(2) 0.0086(19) 0.0069(18) -0.0047(19) -0.007(2)
C23 0.018(2) 0.018(2) 0.020(2) -0.0011(18) -0.0053(18) -0.0058(18)
C24 0.018(2) 0.021(2) 0.022(2) -0.0010(19) -0.0059(19) -0.0015(18)
C25 0.027(3) 0.021(2) 0.031(3) 0.003(2) -0.010(2) 0.001(2)
C26 0.030(3) 0.021(2) 0.027(3) 0.008(2) -0.011(2) -0.003(2)
C27 0.023(2) 0.019(2) 0.020(2) 0.0013(19) -0.0071(19) -0.0079(19)
C28 0.027(3) 0.028(3) 0.020(2) 0.000(2) -0.007(2) -0.005(2)
C29 0.032(3) 0.030(3) 0.020(3) -0.002(2) -0.004(2) -0.007(2)
C30 0.022(2) 0.025(3) 0.024(3) -0.007(2) -0.003(2) -0.001(2)
C31 0.020(2) 0.017(2) 0.022(2) -0.0002(18) -0.0049(19) -0.0069(18)
C32 0.018(2) 0.017(2) 0.021(2) -0.0009(18) -0.0065(19) -0.0077(18)
C33 0.021(2) 0.016(2) 0.017(2) -0.0032(18) -0.0003(19) 0.0039(18)
C34 0.022(3) 0.024(3) 0.036(3) -0.006(2) -0.005(2) 0.001(2)
C35 0.033(3) 0.027(3) 0.048(4) -0.009(3) -0.009(3) 0.011(2)
C36 0.046(3) 0.017(3) 0.042(3) -0.008(2) -0.002(3) 0.000(2)
C37 0.033(3) 0.026(3) 0.054(4) -0.016(3) -0.001(3) -0.011(2)
C38 0.022(3) 0.024(3) 0.042(3) -0.013(2) -0.004(2) 0.000(2)
C39 0.016(2) 0.020(2) 0.020(2) -0.0043(19) -0.0013(19) -0.0022(18)
C40 0.020(2) 0.027(3) 0.025(3) -0.008(2) -0.008(2) 0.001(2)
C41 0.021(3) 0.035(3) 0.039(3) -0.011(2) -0.012(2) 0.004(2)
C42 0.021(3) 0.042(3) 0.048(4) -0.019(3) -0.003(2) -0.011(2)
C43 0.029(3) 0.037(3) 0.038(3) -0.004(3) 0.002(2) -0.017(2)
C44 0.025(3) 0.027(3) 0.025(3) -0.005(2) -0.003(2) -0.006(2)
C45 0.015(2) 0.027(3) 0.025(3) -0.003(2) -0.0067(19) 0.0007(19)
C46 0.017(2) 0.025(2) 0.026(3) -0.002(2) -0.004(2) -0.0078(19)
C47 0.021(2) 0.021(2) 0.021(2) -0.0019(19) -0.0079(19) -0.0062(19)
C48 0.027(3) 0.028(3) 0.030(3) -0.002(2) -0.011(2) -0.012(2)
C49 0.038(3) 0.021(3) 0.034(3) -0.009(2) -0.011(2) -0.006(2)
C50 0.029(3) 0.019(2) 0.032(3) -0.009(2) -0.004(2) 0.003(2)
C51 0.021(2) 0.022(2) 0.025(3) -0.008(2) -0.005(2) -0.0033(19)
C52 0.022(2) 0.014(2) 0.020(2) 0.0000(18) -0.0087(19) -0.0009(18)
C53 0.015(2) 0.017(2) 0.016(2) 0.0002(17) -0.0043(18) -0.0013(17)
C54 0.015(2) 0.015(2) 0.018(2) -0.0021(17) -0.0048(18) 0.0001(17)
C55 0.016(2) 0.022(2) 0.019(2) -0.0030(19) -0.0023(18) -0.0011(18)
C56 0.017(2) 0.028(3) 0.032(3) -0.009(2) 0.003(2) -0.008(2)
C60 0.033(3) 0.034(3) 0.039(3) -0.004(3) -0.006(3) 0.002(2)
Cl1 0.0437(10) 0.152(2) 0.0462(10) -0.0144(12) -0.0056(8) -0.0314(12)
Cl2 0.0639(12) 0.0643(12) 0.0845(14) -0.0399(11) -0.0077(11) 0.0085(10)

loop_
_atom_type_symbol
_atom_type_description
_atom_type_scat_dispersion_real
_atom_type_scat_dispersion_imag
_atom_type_scat_source
C C 0.0033 0.0016 'International Tables Vol C Tables 4.2.6.8 and 6.1.1.4'
H H 0.0000 0.0000 'International Tables Vol C Tables 4.2.6.8 and 6.1.1.4'
N N 0.0061 0.0033 'International Tables Vol C Tables 4.2.6.8 and 6.1.1.4'
P P 0.1023 0.0942 'International Tables Vol C Tables 4.2.6.8 and 6.1.1.4'
Cl Cl 0.1484 0.1585 'International Tables Vol C Tables 4.2.6.8 and 6.1.1.4'
Ir Ir -1.4442 7.9887 'International Tables Vol C Tables 4.2.6.8 and 6.1.1.4'

loop_
_geom_angle_atom_site_label_1
_geom_angle_atom_site_label_2
_geom_angle_atom_site_label_3
_geom_angle
_geom_angle_site_symmetry_1
_geom_angle_site_symmetry_3
_geom_angle_publ_flag
C1 Ir N2 87.17(15) . . ?
C1 Ir C23 92.71(17) . . ?
N2 Ir C23 89.97(16) . . ?
C1 Ir N1 162.00(14) . . ?
N2 Ir N1 74.91(14) . . ?
C23 Ir N1 85.68(15) . . ?
C1 Ir P2 92.38(12) . . ?
N2 Ir P2 172.65(11) . . ?
C23 Ir P2 82.72(13) . . ?
N1 Ir P2 105.17(10) . . ?
C1 Ir P1 83.42(13) . . ?
N2 Ir P1 84.99(11) . . ?
C23 Ir P1 173.78(12) . . ?
N1 Ir P1 96.49(10) . . ?
P2 Ir P1 102.25(4) . . ?
C9 P1 C17 110.3(2) . . ?
C9 P1 C11 101.0(2) . . ?
C17 P1 C11 105.0(2) . . ?
C9 P1 Ir 101.31(15) . . ?
C17 P1 Ir 111.72(15) . . ?
C11 P1 Ir 126.32(15) . . ?
C31 P2 C39 104.7(2) . . ?
C31 P2 C33 103.3(2) . . ?
C39 P2 C33 102.4(2) . . ?
C31 P2 Ir 103.31(15) . . ?
C39 P2 Ir 114.99(15) . . ?
C33 P2 Ir 125.86(15) . . ?
C53 N1 C45 117.3(4) . . ?
C53 N1 Ir 115.6(3) . . ?
C45 N1 Ir 127.1(3) . . ?
C54 N2 N3 107.6(3) . . ?
C54 N2 Ir 119.8(3) . . ?
N3 N2 Ir 132.5(3) . . ?
C55 N3 N2 103.9(4) . . ?
C54 N4 C55 101.4(4) . . ?
C2 C1 C10 116.7(4) . . ?
C2 C1 Ir 124.6(3) . . ?
C10 C1 Ir 118.2(3) . . ?
C1 C2 C3 121.7(4) . . ?
C4 C3 C2 121.9(5) . . ?
C3 C4 C5 119.4(4) . . ?
C6 C5 C4 122.4(4) . . ?
C6 C5 C10 118.3(4) . . ?
C4 C5 C10 119.4(4) . . ?
C7 C6 C5 122.7(4) . . ?
C6 C7 C8 119.2(5) . . ?
C9 C8 C7 120.1(5) . . ?
C8 C9 C10 121.6(4) . . ?
C8 C9 P1 124.3(4) . . ?
C10 C9 P1 114.0(3) . . ?
C9 C10 C5 118.2(4) . . ?
C9 C10 C1 120.8(4) . . ?
C5 C10 C1 121.0(4) . . ?
C12 C11 C16 118.8(4) . . ?
C12 C11 P1 124.4(4) . . ?
C16 C11 P1 116.8(4) . . ?
C13 C12 C11 120.9(5) . . ?
C12 C13 C14 119.9(5) . . ?
C15 C14 C13 120.1(5) . . ?
C14 C15 C16 120.4(5) . . ?
C15 C16 C11 120.0(5) . . ?
C18 C17 C22 117.4(4) . . ?
C18 C17 P1 123.2(4) . . ?
C22 C17 P1 118.9(4) . . ?
C17 C18 C19 119.7(5) . . ?
C20 C19 C18 121.2(5) . . ?
C19 C20 C21 119.2(5) . . ?
C22 C21 C20 119.5(5) . . ?
C21 C22 C17 122.9(5) . . ?
C24 C23 C32 115.3(4) . . ?
C24 C23 Ir 125.8(3) . . ?
C32 C23 Ir 118.9(3) . . ?
C23 C24 C25 123.2(4) . . ?
C26 C25 C24 121.2(4) . . ?
C25 C26 C27 119.5(4) . . ?
C28 C27 C26 122.3(4) . . ?
C28 C27 C32 119.4(4) . . ?
C26 C27 C32 118.2(4) . . ?
C29 C28 C27 121.4(5) . . ?
C28 C29 C30 119.8(5) . . ?
C31 C30 C29 119.7(5) . . ?
C30 C31 C32 122.0(4) . . ?
C30 C31 P2 124.7(4) . . ?
C32 C31 P2 113.2(3) . . ?
C31 C32 C27 117.5(4) . . ?
C31 C32 C23 120.1(4) . . ?
C27 C32 C23 122.4(4) . . ?
C38 C33 C34 118.0(4) . . ?
C38 C33 P2 119.5(3) . . ?
C34 C33 P2 122.4(4) . . ?
C35 C34 C33 120.3(5) . . ?
C36 C35 C34 121.2(5) . . ?
C35 C36 C37 119.1(5) . . ?
C36 C37 C38 120.5(5) . . ?
C37 C38 C33 120.9(5) . . ?
C40 C39 C44 118.9(4) . . ?
C40 C39 P2 119.5(4) . . ?
C44 C39 P2 121.3(4) . . ?
C41 C40 C39 121.5(5) . . ?
C40 C41 C42 119.2(5) . . ?
C43 C42 C41 120.4(5) . . ?
C42 C43 C44 120.0(5) . . ?
C43 C44 C39 120.0(5) . . ?
C46 C45 N1 123.7(4) . . ?
C45 C46 C47 120.0(4) . . ?
C46 C47 C52 118.1(4) . . ?
C46 C47 C48 122.4(4) . . ?
C52 C47 C48 119.5(4) . . ?
C49 C48 C47 120.0(5) . . ?
C48 C49 C50 120.8(5) . . ?
C51 C50 C49 120.5(5) . . ?
C50 C51 C52 120.5(4) . . ?
C47 C52 C51 118.6(4) . . ?
C47 C52 C53 118.3(4) . . ?
C51 C52 C53 123.0(4) . . ?
N1 C53 C52 122.5(4) . . ?
N1 C53 C54 113.6(4) . . ?
C52 C53 C54 124.0(4) . . ?
N4 C54 N2 112.7(4) . . ?
N4 C54 C53 131.4(4) . . ?
N2 C54 C53 116.0(4) . . ?
N3 C55 N4 114.4(4) . . ?
N3 C55 C56 123.1(4) . . ?
N4 C55 C56 122.4(4) . . ?
C58' C56 C57 73.7(9) . . ?
C58' C56 C59 127.9(9) . . ?
C57 C56 C59 111.1(6) . . ?
C58' C56 C55 113.0(8) . . ?
C57 C56 C55 111.6(5) . . ?
C59 C56 C55 112.2(5) . . ?
C58' C56 C59' 113.9(10) . . ?
C57 C56 C59' 128.4(8) . . ?
C59 C56 C59' 22.7(6) . . ?
C55 C56 C59' 110.8(7) . . ?
C58' C56 C58 34.1(7) . . ?
C57 C56 C58 107.0(6) . . ?
C59 C56 C58 107.7(6) . . ?
C55 C56 C58 106.7(5) . . ?
C59' C56 C58 87.2(7) . . ?
C58' C56 C57' 106.9(10) . . ?
C57 C56 C57' 34.0(6) . . ?
C59 C56 C57' 84.7(7) . . ?
C55 C56 C57' 104.9(6) . . ?
C59' C56 C57' 106.6(9) . . ?
C58 C56 C57' 137.9(7) . . ?
Cl2 C60 Cl1 111.2(3) . . ?

loop_
_geom_bond_atom_site_label_1
_geom_bond_atom_site_label_2
_geom_bond_distance
_geom_bond_site_symmetry_2
_geom_bond_publ_flag
Ir C1 2.054(4) . ?
Ir N2 2.056(4) . ?
Ir C23 2.090(4) . ?
Ir N1 2.201(4) . ?
Ir P2 2.2830(11) . ?
Ir P1 2.3261(12) . ?
P1 C9 1.794(5) . ?
P1 C17 1.820(5) . ?
P1 C11 1.838(5) . ?
P2 C31 1.811(5) . ?
P2 C39 1.829(5) . ?
P2 C33 1.836(4) . ?
N1 C53 1.352(5) . ?
N1 C45 1.374(6) . ?
N2 C54 1.342(5) . ?
N2 N3 1.359(5) . ?
N3 C55 1.341(6) . ?
N4 C54 1.339(5) . ?
N4 C55 1.359(6) . ?
C1 C2 1.391(6) . ?
C1 C10 1.441(6) . ?
C2 C3 1.420(6) . ?
C3 C4 1.356(7) . ?
C4 C5 1.417(7) . ?
C5 C6 1.413(7) . ?
C5 C10 1.430(6) . ?
C6 C7 1.370(7) . ?
C7 C8 1.414(7) . ?
C8 C9 1.376(6) . ?
C9 C10 1.426(6) . ?
C11 C12 1.387(6) . ?
C11 C16 1.400(6) . ?
C12 C13 1.380(7) . ?
C13 C14 1.381(7) . ?
C14 C15 1.380(7) . ?
C15 C16 1.383(7) . ?
C17 C18 1.388(7) . ?
C17 C22 1.398(7) . ?
C18 C19 1.398(7) . ?
C19 C20 1.379(8) . ?
C20 C21 1.381(7) . ?
C21 C22 1.361(7) . ?
C23 C24 1.373(6) . ?
C23 C32 1.447(6) . ?
C24 C25 1.418(6) . ?
C25 C26 1.362(7) . ?
C26 C27 1.423(7) . ?
C27 C28 1.409(7) . ?
C27 C32 1.426(6) . ?
C28 C29 1.378(7) . ?
C29 C30 1.402(7) . ?
C30 C31 1.383(6) . ?
C31 C32 1.416(6) . ?
C33 C38 1.389(7) . ?
C33 C34 1.396(6) . ?
C34 C35 1.385(7) . ?
C35 C36 1.365(8) . ?
C36 C37 1.382(8) . ?
C37 C38 1.382(7) . ?
C39 C40 1.384(6) . ?
C39 C44 1.397(6) . ?
C40 C41 1.380(7) . ?
C41 C42 1.388(8) . ?
C42 C43 1.381(8) . ?
C43 C44 1.393(7) . ?
C45 C46 1.358(6) . ?
C46 C47 1.405(6) . ?
C47 C52 1.408(6) . ?
C47 C48 1.424(6) . ?
C48 C49 1.352(7) . ?
C49 C50 1.409(7) . ?
C50 C51 1.356(6) . ?
C51 C52 1.420(6) . ?
C52 C53 1.426(6) . ?
C53 C54 1.461(6) . ?
C55 C56 1.512(6) . ?
C56 C58' 1.443(17) . ?
C56 C57 1.488(10) . ?
C56 C59 1.500(10) . ?
C56 C59' 1.524(15) . ?
C56 C58 1.586(10) . ?
C56 C57' 1.655(16) . ?
C60 Cl2 1.746(6) . ?
C60 Cl1 1.747(6) . ?
